data_4507107
loop_
_publ_author_name
'Aaker\"oy, Christer B.'
'Hurley, Evan P.'
'Desper, John'

_publ_section_title
;
 Modulating Supramolecular Reactivity Using Covalent
 &#x201C;Switches&#x201D; on a Pyrazole Platform
;
_journal_issue 11
_journal_name_full 'Crystal Growth &amp; Design'
_journal_page_first 5806
_journal_paper_doi 10.1021/cg301391s
_journal_volume 12
_journal_year 2012
_chemical_formula_moiety
;
(C7 H4 N2 O6) (C3 H3 N2 I)
;
_chemical_formula_sum 'C10 H7 I N4 O6'
_chemical_formula_weight 406.10
_chemical_name_systematic
;
EH-01-25-06 3,5-(NO2)2-PhCOOH, 4-I-pyrazole
;
_space_group_IT_number 2
_symmetry_cell_setting triclinic
_symmetry_space_group_name_Hall '-P 1'
_symmetry_space_group_name_H-M 'P -1'
_atom_sites_solution_hydrogens geom
_atom_sites_solution_primary direct
_atom_sites_solution_secondary difmap
_audit_creation_method SHELXL-97
_cell_angle_alpha 111.112(2)
_cell_angle_beta 108.116(2)
_cell_angle_gamma 92.381(2)
_cell_formula_units_Z 4
_cell_length_a 10.1937(6)
_cell_length_b 11.2088(6)
_cell_length_c 13.1357(7)
_cell_measurement_reflns_used 9928
_cell_measurement_temperature 120(2)
_cell_measurement_theta_max 31.50
_cell_measurement_theta_min 2.64
_cell_volume 1310.62(13)
_computing_cell_refinement 'Bruker SMART'
_computing_data_collection 'Bruker SMART'
_computing_data_reduction 'Bruker SAINT'
_computing_molecular_graphics 'Bruker SHELXTL'
_computing_publication_material 'Bruker SHELXTL'
_computing_structure_refinement 'SHELXL-97 (Sheldrick, 1997)'
_computing_structure_solution 'SHELXS-97 (Sheldrick, 1990)'
_diffrn_ambient_temperature 120(2)
_diffrn_measured_fraction_theta_full 0.997
_diffrn_measured_fraction_theta_max 0.997
_diffrn_measurement_device_type 'CCD area detector'
_diffrn_measurement_method 'phi and omega scans'
_diffrn_radiation_monochromator graphite
_diffrn_radiation_source 'fine-focus sealed tube'
_diffrn_radiation_type MoK\a
_diffrn_radiation_wavelength 0.71073
_diffrn_reflns_av_R_equivalents 0.0259
_diffrn_reflns_av_sigmaI/netI 0.0253
_diffrn_reflns_limit_h_max 14
_diffrn_reflns_limit_h_min -14
_diffrn_reflns_limit_k_max 16
_diffrn_reflns_limit_k_min -16
_diffrn_reflns_limit_l_max 19
_diffrn_reflns_limit_l_min -18
_diffrn_reflns_number 29846
_diffrn_reflns_theta_full 31.50
_diffrn_reflns_theta_max 31.50
_diffrn_reflns_theta_min 2.77
_exptl_absorpt_coefficient_mu 2.479
_exptl_absorpt_correction_T_max 0.8263
_exptl_absorpt_correction_T_min 0.6639
_exptl_absorpt_correction_type multi-scan
_exptl_absorpt_process_details SADABS
_exptl_crystal_colour colourless
_exptl_crystal_density_diffrn 2.058
_exptl_crystal_density_method 'not measured'
_exptl_crystal_description plate
_exptl_crystal_F_000 784
_exptl_crystal_size_max 0.18
_exptl_crystal_size_mid 0.14
_exptl_crystal_size_min 0.08
_refine_diff_density_max 0.598
_refine_diff_density_min -0.538
_refine_diff_density_rms 0.083
_refine_ls_extinction_method none
_refine_ls_goodness_of_fit_ref 1.049
_refine_ls_hydrogen_treatment mixed
_refine_ls_matrix_type full
_refine_ls_number_parameters 391
_refine_ls_number_reflns 8700
_refine_ls_number_restraints 0
_refine_ls_restrained_S_all 1.049
_refine_ls_R_factor_all 0.0257
_refine_ls_R_factor_gt 0.0212
_refine_ls_shift/su_max 0.007
_refine_ls_shift/su_mean 0.000
_refine_ls_structure_factor_coef Fsqd
_refine_ls_weighting_details 'calc w=1/[\s^2^(Fo^2^)+(0.0250P)^2^+0.3000P] where P=(Fo^2^+2Fc^2^)/3'
_refine_ls_weighting_scheme calc
_refine_ls_wR_factor_gt 0.0515
_refine_ls_wR_factor_ref 0.0536
_reflns_number_gt 7631
_reflns_number_total 8700
_reflns_threshold_expression &gt;2sigma(I)
_cod_data_source_file cg301391s_si_002.cif
_cod_data_source_block 1.I:N
_cod_depositor_comments
;
The following automatic conversions were performed:

'_symmetry_cell_setting' value 'Triclinic' changed to 'triclinic'
according to /home/saulius/struct/CIF-dictionaries/cif_core.dic
dictionary named 'cif_core.dic' version 2.4.2 from 2011-04-26.

Automatic conversion script
Id: cif_fix_values 1891 2012-01-12 08:04:46Z andrius 
;
_cod_original_sg_symbol_H-M P-1
_cod_database_code 4507107

loop_
_symmetry_equiv_pos_as_xyz
'x, y, z'
'-x, -y, -z'

loop_
_atom_site_label
_atom_site_type_symbol
_atom_site_fract_x
_atom_site_fract_y
_atom_site_fract_z
_atom_site_U_iso_or_equiv
_atom_site_adp_type
_atom_site_occupancy
_atom_site_symmetry_multiplicity
_atom_site_calc_flag
_atom_site_refinement_flags
I1 I 0.318427(10) 1.418519(9) 0.905022(8) 0.01948(3) Uani 1 1 d .
I2 I 0.682148(12) 1.203806(9) 0.764134(9) 0.02407(3) Uani 1 1 d .
C11 C -0.01498(16) 0.60720(13) 0.37508(13) 0.0156(3) Uani 1 1 d .
C17 C 0.01867(16) 0.74197(14) 0.46727(13) 0.0174(3) Uani 1 1 d .
O11 O 0.10638(13) 0.82118(10) 0.45624(10) 0.0212(2) Uani 1 1 d .
H11 H 0.128(2) 0.8940(19) 0.5175(19) 0.025 Uiso 1 1 d .
O12 O -0.03115(13) 0.77102(11) 0.54473(10) 0.0212(2) Uani 1 1 d .
C12 C -0.10305(16) 0.51229(14) 0.37940(13) 0.0166(3) Uani 1 1 d .
H12 H -0.1434 0.5326 0.4385 0.020 Uiso 1 1 calc R
C13 C -0.13045(16) 0.38699(14) 0.29503(14) 0.0166(3) Uani 1 1 d .
N13 N -0.21951(14) 0.28589(12) 0.30229(13) 0.0204(3) Uani 1 1 d .
O13 O -0.26520(13) 0.31918(12) 0.38289(12) 0.0263(3) Uani 1 1 d .
O14 O -0.24365(14) 0.17475(11) 0.22885(11) 0.0279(3) Uani 1 1 d .
C14 C -0.07886(16) 0.35272(14) 0.20448(14) 0.0179(3) Uani 1 1 d .
H14 H -0.1005 0.2669 0.1468 0.022 Uiso 1 1 calc R
C15 C 0.00632(16) 0.45144(14) 0.20323(13) 0.0168(3) Uani 1 1 d .
N15 N 0.06110(16) 0.42103(13) 0.10730(13) 0.0229(3) Uani 1 1 d .
O15 O 0.03250(15) 0.30914(11) 0.03539(11) 0.0302(3) Uani 1 1 d .
O16 O 0.13285(18) 0.50916(13) 0.10504(14) 0.0452(4) Uani 1 1 d .
C16 C 0.04123(16) 0.57732(13) 0.28681(13) 0.0161(3) Uani 1 1 d .
H16 H 0.1020 0.6416 0.2839 0.019 Uiso 1 1 calc R
N21 N 0.09022(15) 1.03981(12) 0.70586(12) 0.0188(3) Uani 1 1 d .
H21 H 0.042(2) 0.976(2) 0.6918(19) 0.023 Uiso 1 1 d .
N22 N 0.16328(15) 1.04202(12) 0.63660(12) 0.0203(3) Uani 1 1 d .
C23 C 0.24260(17) 1.15985(14) 0.68826(14) 0.0193(3) Uani 1 1 d .
H23 H 0.3062 1.1901 0.6596 0.023 Uiso 1 1 calc R
C24 C 0.21879(16) 1.23226(13) 0.79025(13) 0.0167(3) Uani 1 1 d .
C25 C 0.12029(17) 1.15182(14) 0.79923(14) 0.0188(3) Uani 1 1 d .
H25 H 0.0817 1.1718 0.8594 0.023 Uiso 1 1 calc R
C31 C 0.40109(16) 0.37198(13) 0.25915(13) 0.0173(3) Uani 1 1 d .
C37 C 0.44033(17) 0.50555(14) 0.35488(14) 0.0193(3) Uani 1 1 d .
O31 O 0.55514(13) 0.57235(11) 0.36299(11) 0.0237(2) Uani 1 1 d .
H31 H 0.569(2) 0.646(2) 0.4145(19) 0.028 Uiso 1 1 d .
O32 O 0.36960(13) 0.54444(11) 0.41553(11) 0.0253(3) Uani 1 1 d .
C32 C 0.29220(17) 0.28546(14) 0.25017(14) 0.0188(3) Uani 1 1 d .
H32 H 0.2448 0.3094 0.3045 0.023 Uiso 1 1 calc R
C33 C 0.25412(16) 0.16316(14) 0.15991(14) 0.0183(3) Uani 1 1 d .
N33 N 0.13736(15) 0.07178(13) 0.14883(13) 0.0224(3) Uani 1 1 d .
O33 O 0.07192(14) 0.11267(12) 0.21522(12) 0.0295(3) Uani 1 1 d .
O34 O 0.11189(14) -0.03874(11) 0.07509(13) 0.0320(3) Uani 1 1 d .
C34 C 0.31940(16) 0.12329(14) 0.07819(14) 0.0188(3) Uani 1 1 d .
H34 H 0.2913 0.0396 0.0167 0.023 Uiso 1 1 calc R
C35 C 0.42782(16) 0.21219(14) 0.09099(13) 0.0172(3) Uani 1 1 d .
N35 N 0.50189(15) 0.17419(13) 0.00739(12) 0.0200(3) Uani 1 1 d .
O35 O 0.45218(14) 0.07231(11) -0.07883(11) 0.0286(3) Uani 1 1 d .
O36 O 0.60959(13) 0.24612(12) 0.02941(11) 0.0290(3) Uani 1 1 d .
C36 C 0.47024(16) 0.33585(14) 0.17945(13) 0.0173(3) Uani 1 1 d .
H36 H 0.5449 0.3944 0.1853 0.021 Uiso 1 1 calc R
N41 N 0.48120(15) 0.81528(13) 0.56811(13) 0.0206(3) Uani 1 1 d .
H41 H 0.428(2) 0.755(2) 0.5470(19) 0.025 Uiso 1 1 d .
N42 N 0.58682(15) 0.80861(13) 0.52589(12) 0.0216(3) Uani 1 1 d .
C43 C 0.66417(18) 0.92755(15) 0.58086(14) 0.0216(3) Uani 1 1 d .
H43 H 0.7464 0.9530 0.5690 0.026 Uiso 1 1 calc R
C44 C 0.60706(17) 1.00953(14) 0.65845(14) 0.0196(3) Uani 1 1 d .
C45 C 0.48929(17) 0.93330(15) 0.64831(15) 0.0205(3) Uani 1 1 d .
H45 H 0.4269 0.9594 0.6898 0.025 Uiso 1 1 calc R

loop_
_atom_site_aniso_label
_atom_site_aniso_U_11
_atom_site_aniso_U_22
_atom_site_aniso_U_33
_atom_site_aniso_U_23
_atom_site_aniso_U_13
_atom_site_aniso_U_12
I1 0.02127(5) 0.01507(5) 0.01606(5) 0.00250(4) 0.00345(4) -0.00158(3)
I2 0.03094(6) 0.01706(5) 0.02055(6) 0.00382(4) 0.00924(5) -0.00238(4)
C11 0.0160(7) 0.0142(6) 0.0144(6) 0.0038(5) 0.0049(5) 0.0015(5)
C17 0.0188(7) 0.0158(6) 0.0155(7) 0.0045(5) 0.0052(6) 0.0019(5)
O11 0.0277(6) 0.0144(5) 0.0204(6) 0.0021(4) 0.0131(5) -0.0017(4)
O12 0.0247(6) 0.0190(5) 0.0183(5) 0.0032(4) 0.0105(5) 0.0004(4)
C12 0.0158(7) 0.0171(6) 0.0166(7) 0.0065(5) 0.0056(6) 0.0018(5)
C13 0.0153(7) 0.0149(6) 0.0185(7) 0.0075(5) 0.0036(6) -0.0005(5)
N13 0.0182(6) 0.0183(6) 0.0241(7) 0.0110(5) 0.0040(5) 0.0001(5)
O13 0.0241(6) 0.0282(6) 0.0328(7) 0.0155(5) 0.0142(6) 0.0017(5)
O14 0.0321(7) 0.0168(5) 0.0297(7) 0.0079(5) 0.0067(6) -0.0042(5)
C14 0.0176(7) 0.0142(6) 0.0181(7) 0.0045(5) 0.0033(6) 0.0021(5)
C15 0.0181(7) 0.0165(6) 0.0148(7) 0.0044(5) 0.0065(6) 0.0018(5)
N15 0.0275(7) 0.0184(6) 0.0202(7) 0.0017(5) 0.0123(6) 0.0003(5)
O15 0.0427(8) 0.0182(5) 0.0242(6) -0.0021(5) 0.0174(6) 0.0002(5)
O16 0.0675(11) 0.0257(6) 0.0419(9) -0.0026(6) 0.0399(8) -0.0134(7)
C16 0.0169(7) 0.0134(6) 0.0164(7) 0.0044(5) 0.0057(6) 0.0004(5)
N21 0.0211(7) 0.0139(5) 0.0204(7) 0.0045(5) 0.0092(5) -0.0011(5)
N22 0.0239(7) 0.0161(5) 0.0212(7) 0.0046(5) 0.0117(6) 0.0007(5)
C23 0.0209(7) 0.0158(6) 0.0208(7) 0.0055(5) 0.0091(6) 0.0003(5)
C24 0.0186(7) 0.0130(6) 0.0168(7) 0.0047(5) 0.0056(6) 0.0007(5)
C25 0.0213(7) 0.0166(6) 0.0180(7) 0.0051(5) 0.0084(6) 0.0013(5)
C31 0.0200(7) 0.0147(6) 0.0163(7) 0.0053(5) 0.0061(6) 0.0026(5)
C37 0.0217(7) 0.0166(6) 0.0189(7) 0.0056(5) 0.0079(6) 0.0020(5)
O31 0.0265(6) 0.0176(5) 0.0243(6) 0.0022(4) 0.0130(5) -0.0017(4)
O32 0.0268(6) 0.0209(5) 0.0269(6) 0.0030(5) 0.0155(5) 0.0008(5)
C32 0.0201(7) 0.0184(6) 0.0198(7) 0.0083(6) 0.0084(6) 0.0044(5)
C33 0.0174(7) 0.0153(6) 0.0223(8) 0.0085(6) 0.0060(6) 0.0012(5)
N33 0.0194(7) 0.0192(6) 0.0288(8) 0.0116(5) 0.0066(6) 0.0013(5)
O33 0.0273(7) 0.0298(6) 0.0386(8) 0.0156(6) 0.0186(6) 0.0021(5)
O34 0.0312(7) 0.0170(5) 0.0422(8) 0.0062(5) 0.0128(6) -0.0026(5)
C34 0.0203(7) 0.0155(6) 0.0190(7) 0.0061(5) 0.0056(6) 0.0038(5)
C35 0.0198(7) 0.0172(6) 0.0155(7) 0.0063(5) 0.0074(6) 0.0044(5)
N35 0.0244(7) 0.0202(6) 0.0159(6) 0.0065(5) 0.0083(5) 0.0054(5)
O35 0.0378(7) 0.0227(6) 0.0205(6) 0.0010(5) 0.0128(6) 0.0024(5)
O36 0.0263(6) 0.0330(6) 0.0265(7) 0.0071(5) 0.0140(6) -0.0010(5)
C36 0.0175(7) 0.0173(6) 0.0176(7) 0.0076(5) 0.0060(6) 0.0024(5)
N41 0.0191(7) 0.0180(6) 0.0233(7) 0.0058(5) 0.0091(6) -0.0019(5)
N42 0.0224(7) 0.0208(6) 0.0199(7) 0.0039(5) 0.0101(6) -0.0005(5)
C43 0.0213(8) 0.0223(7) 0.0194(7) 0.0054(6) 0.0086(6) -0.0022(6)
C44 0.0214(7) 0.0175(6) 0.0186(7) 0.0061(6) 0.0070(6) -0.0002(5)
C45 0.0214(8) 0.0185(6) 0.0228(8) 0.0076(6) 0.0101(6) 0.0023(6)

loop_
_atom_type_symbol
_atom_type_description
_atom_type_scat_dispersion_real
_atom_type_scat_dispersion_imag
_atom_type_scat_source
C C 0.0033 0.0016 'International Tables Vol C Tables 4.2.6.8 and 6.1.1.4'
H H 0.0000 0.0000 'International Tables Vol C Tables 4.2.6.8 and 6.1.1.4'
N N 0.0061 0.0033 'International Tables Vol C Tables 4.2.6.8 and 6.1.1.4'
O O 0.0106 0.0060 'International Tables Vol C Tables 4.2.6.8 and 6.1.1.4'
I I -0.4742 1.8119 'International Tables Vol C Tables 4.2.6.8 and 6.1.1.4'

loop_
_geom_angle_atom_site_label_1
_geom_angle_atom_site_label_2
_geom_angle_atom_site_label_3
_geom_angle
C16 C11 C12 120.50(13)
C16 C11 C17 120.55(13)
C12 C11 C17 118.95(13)
O12 C17 O11 125.04(14)
O12 C17 C11 121.72(14)
O11 C17 C11 113.22(13)
C17 O11 H11 107.4(13)
C13 C12 C11 118.29(14)
C13 C12 H12 120.9
C11 C12 H12 120.9
C14 C13 C12 123.43(14)
C14 C13 N13 118.42(13)
C12 C13 N13 118.15(14)
O14 N13 O13 124.09(14)
O14 N13 C13 118.78(14)
O13 N13 C13 117.13(13)
C13 C14 C15 115.85(13)
C13 C14 H14 122.1
C15 C14 H14 122.1
C14 C15 C16 123.53(14)
C14 C15 N15 118.07(13)
C16 C15 N15 118.40(13)
O16 N15 O15 124.27(15)
O16 N15 C15 117.70(13)
O15 N15 C15 118.03(14)
C15 C16 C11 118.35(13)
C15 C16 H16 120.8
C11 C16 H16 120.8
C25 N21 N22 112.50(13)
C25 N21 H21 127.3(16)
N22 N21 H21 120.0(15)
C23 N22 N21 105.26(13)
N22 C23 C24 110.40(14)
N22 C23 H23 124.8
C24 C23 H23 124.8
C25 C24 C23 105.72(13)
C25 C24 I1 128.18(11)
C23 C24 I1 126.06(11)
N21 C25 C24 106.11(14)
N21 C25 H25 126.9
C24 C25 H25 126.9
C32 C31 C36 120.28(14)
C32 C31 C37 118.79(14)
C36 C31 C37 120.93(14)
O32 C37 O31 125.47(14)
O32 C37 C31 121.64(14)
O31 C37 C31 112.88(13)
C37 O31 H31 108.6(15)
C31 C32 C33 118.59(14)
C31 C32 H32 120.7
C33 C32 H32 120.7
C34 C33 C32 123.12(14)
C34 C33 N33 118.01(13)
C32 C33 N33 118.86(14)
O34 N33 O33 124.43(15)
O34 N33 C33 118.33(14)
O33 N33 C33 117.25(13)
C35 C34 C33 116.30(14)
C35 C34 H34 121.9
C33 C34 H34 121.9
C34 C35 C36 123.05(14)
C34 C35 N35 118.52(13)
C36 C35 N35 118.43(14)
O36 N35 O35 124.68(14)
O36 N35 C35 117.52(13)
O35 N35 C35 117.79(14)
C31 C36 C35 118.66(14)
C31 C36 H36 120.7
C35 C36 H36 120.7
C45 N41 N42 112.72(13)
C45 N41 H41 128.0(16)
N42 N41 H41 119.3(16)
C43 N42 N41 105.17(13)
N42 C43 C44 110.54(14)
N42 C43 H43 124.7
C44 C43 H43 124.7
C45 C44 C43 105.45(13)
C45 C44 I2 127.53(12)
C43 C44 I2 127.01(12)
N41 C45 C44 106.12(14)
N41 C45 H45 126.9
C44 C45 H45 126.9

loop_
_geom_bond_atom_site_label_1
_geom_bond_atom_site_label_2
_geom_bond_distance
I1 C24 2.0657(14)
I2 C44 2.0683(15)
C11 C16 1.391(2)
C11 C12 1.392(2)
C11 C17 1.499(2)
C17 O12 1.2230(19)
C17 O11 1.3099(19)
O11 H11 0.87(2)
C12 C13 1.390(2)
C12 H12 0.9500
C13 C14 1.384(2)
C13 N13 1.4709(19)
N13 O14 1.2265(18)
N13 O13 1.2302(18)
C14 C15 1.386(2)
C14 H14 0.9500
C15 C16 1.3864(19)
C15 N15 1.470(2)
N15 O16 1.2190(18)
N15 O15 1.2227(17)
C16 H16 0.9500
N21 C25 1.342(2)
N21 N22 1.3488(19)
N21 H21 0.78(2)
N22 C23 1.3353(19)
C23 C24 1.396(2)
C23 H23 0.9500
C24 C25 1.382(2)
C25 H25 0.9500
C31 C32 1.390(2)
C31 C36 1.391(2)
C31 C37 1.505(2)
C37 O32 1.2156(19)
C37 O31 1.317(2)
O31 H31 0.83(2)
C32 C33 1.391(2)
C32 H32 0.9500
C33 C34 1.385(2)
C33 N33 1.473(2)
N33 O34 1.2218(18)
N33 O33 1.2308(19)
C34 C35 1.384(2)
C34 H34 0.9500
C35 C36 1.391(2)
C35 N35 1.471(2)
N35 O36 1.2247(18)
N35 O35 1.2275(17)
C36 H36 0.9500
N41 C45 1.341(2)
N41 N42 1.3493(19)
N41 H41 0.76(2)
N42 C43 1.336(2)
C43 C44 1.400(2)
C43 H43 0.9500
C44 C45 1.387(2)
C45 H45 0.9500

loop_
_geom_hbond_atom_site_label_D
_geom_hbond_atom_site_label_H
_geom_hbond_atom_site_label_A
_geom_hbond_distance_DH
_geom_hbond_distance_HA
_geom_hbond_distance_DA
_geom_hbond_angle_DHA
O11 H11 N22 0.87(2) 1.75(2) 2.6225(17) 177(2)
N21 H21 O12 0.78(2) 2.31(2) 2.9250(17) 136(2)
O31 H31 N42 0.83(2) 1.84(2) 2.6671(18) 176(2)
N41 H41 O32 0.76(2) 2.28(2) 2.9050(18) 140(2)

loop_
_geom_torsion_atom_site_label_1
_geom_torsion_atom_site_label_2
_geom_torsion_atom_site_label_3
_geom_torsion_atom_site_label_4
_geom_torsion
C16 C11 C17 O12 178.89(14)
C12 C11 C17 O12 -1.3(2)
C16 C11 C17 O11 -2.1(2)
C12 C11 C17 O11 177.66(13)
C16 C11 C12 C13 1.4(2)
C17 C11 C12 C13 -178.40(13)
C11 C12 C13 C14 -2.4(2)
C11 C12 C13 N13 177.86(13)
C14 C13 N13 O14 0.8(2)
C12 C13 N13 O14 -179.49(14)
C14 C13 N13 O13 -179.26(14)
C12 C13 N13 O13 0.5(2)
C12 C13 C14 C15 1.4(2)
N13 C13 C14 C15 -178.94(13)
C13 C14 C15 C16 0.8(2)
C13 C14 C15 N15 -178.52(13)
C14 C15 N15 O16 178.07(16)
C16 C15 N15 O16 -1.3(2)
C14 C15 N15 O15 -2.3(2)
C16 C15 N15 O15 178.37(15)
C14 C15 C16 C11 -1.7(2)
N15 C15 C16 C11 177.59(13)
C12 C11 C16 C15 0.5(2)
C17 C11 C16 C15 -179.65(14)
C25 N21 N22 C23 0.06(18)
N21 N22 C23 C24 -0.27(18)
N22 C23 C24 C25 0.37(18)
N22 C23 C24 I1 178.19(11)
N22 N21 C25 C24 0.16(18)
C23 C24 C25 N21 -0.31(17)
I1 C24 C25 N21 -178.08(11)
C32 C31 C37 O32 -8.6(2)
C36 C31 C37 O32 170.19(15)
C32 C31 C37 O31 172.18(14)
C36 C31 C37 O31 -9.0(2)
C36 C31 C32 C33 -0.3(2)
C37 C31 C32 C33 178.51(14)
C31 C32 C33 C34 -0.1(2)
C31 C32 C33 N33 -179.05(13)
C34 C33 N33 O34 6.7(2)
C32 C33 N33 O34 -174.30(15)
C34 C33 N33 O33 -173.35(14)
C32 C33 N33 O33 5.7(2)
C32 C33 C34 C35 0.5(2)
N33 C33 C34 C35 179.50(13)
C33 C34 C35 C36 -0.6(2)
C33 C34 C35 N35 179.25(13)
C34 C35 N35 O36 -169.75(14)
C36 C35 N35 O36 10.1(2)
C34 C35 N35 O35 9.6(2)
C36 C35 N35 O35 -170.48(14)
C32 C31 C36 C35 0.2(2)
C37 C31 C36 C35 -178.56(14)
C34 C35 C36 C31 0.3(2)
N35 C35 C36 C31 -179.62(13)
C45 N41 N42 C43 -0.55(19)
N41 N42 C43 C44 0.17(19)
N42 C43 C44 C45 0.23(19)
N42 C43 C44 I2 -179.14(12)
N42 N41 C45 C44 0.70(19)
C43 C44 C45 N41 -0.55(18)
I2 C44 C45 N41 178.82(12)
